data_2102807
loop_
_publ_author_name
'Ehrenberg, Helmut'
'Fuess, Hartmut'
'Hesse, Sabine'
'Zimmermann, Joerg'
'von Seggern, Heinz'
'Knapp, Michael'

_publ_section_title
;
 Structures of CsEuBr~3~ and its degradation product
 Cs~2~EuBr~5~&#x00B7;10H~2~O
;
_journal_coeditor_code WS5050
_journal_date_accepted 2006-11-16
_journal_date_recd_electronic 2006-05-17
_journal_issue 2
_journal_name_full 'Acta Crystallographica Section B'
_journal_page_first 201
_journal_page_last 204
_journal_paper_category FA
_journal_paper_doi 10.1107/S0108768106049032
_journal_volume 63
_journal_year 2007
_chemical_formula_sum 'Br5 Cs2 Eu H20 O10'
_chemical_formula_weight 997.49
_chemical_name_systematic
;
 ?
;
_space_group_IT_number 57
_symmetry_cell_setting orthorhombic
_symmetry_space_group_name_Hall '-P 2c 2b'
_symmetry_space_group_name_H-M 'P b c m'
_atom_sites_solution_hydrogens geom
_atom_sites_solution_primary direct
_atom_sites_solution_secondary difmap
_audit_creation_method SHELXL-97
_cell_angle_alpha 90.00
_cell_angle_beta 90.00
_cell_angle_gamma 90.00
_cell_formula_units_Z 4
_cell_length_a 8.047(2)
_cell_length_b 13.998(3)
_cell_length_c 19.558(2)
_cell_measurement_reflns_used 2592
_cell_measurement_temperature 299(2)
_cell_measurement_theta_max 26.06
_cell_measurement_theta_min 2.08
_cell_volume 2203.1(8)
_computing_structure_refinement 'SHELXL-97 (Sheldrick, 1997)'
_computing_structure_solution 'SHELXS-97 (Sheldrick, 1990)'
_diffrn_ambient_temperature 299(2)
_diffrn_measured_fraction_theta_full 0.937
_diffrn_measured_fraction_theta_max 0.937
_diffrn_measurement_device_type 'Oxford Diffraction Xcalibur (TM)'
_diffrn_measurement_method 'Rotation method data acquisition using \p scans'
_diffrn_radiation_monochromator graphite
_diffrn_radiation_source 'fine-focus sealed tube'
_diffrn_radiation_type MoK\a
_diffrn_radiation_wavelength 0.71073
_diffrn_reflns_av_R_equivalents 0.0750
_diffrn_reflns_av_sigmaI/netI 0.1136
_diffrn_reflns_limit_h_max 10
_diffrn_reflns_limit_h_min -9
_diffrn_reflns_limit_k_max 18
_diffrn_reflns_limit_k_min -17
_diffrn_reflns_limit_l_max 20
_diffrn_reflns_limit_l_min -25
_diffrn_reflns_number 9144
_diffrn_reflns_theta_full 27.66
_diffrn_reflns_theta_max 27.66
_diffrn_reflns_theta_min 2.91
_exptl_absorpt_coefficient_mu 15.197
_exptl_absorpt_correction_T_max 0.610
_exptl_absorpt_correction_T_min 0.456
_exptl_absorpt_correction_type multi-scan
_exptl_crystal_colour 'colourless, transparent'
_exptl_crystal_density_diffrn 3.007
_exptl_crystal_density_method 'not measured'
_exptl_crystal_description prism
_exptl_crystal_F_000 1792
_exptl_crystal_size_max 0.065
_exptl_crystal_size_mid 0.050
_exptl_crystal_size_min 0.050
_refine_diff_density_max 1.424
_refine_diff_density_min -1.074
_refine_ls_extinction_method none
_refine_ls_goodness_of_fit_ref 0.928
_refine_ls_hydrogen_treatment mixed
_refine_ls_matrix_type full
_refine_ls_number_parameters 89
_refine_ls_number_reflns 2488
_refine_ls_number_restraints 0
_refine_ls_restrained_S_all 0.928
_refine_ls_R_factor_all 0.1504
_refine_ls_R_factor_gt 0.0542
_refine_ls_shift/su_max 0.000
_refine_ls_shift/su_mean 0.000
_refine_ls_structure_factor_coef Fsqd
_refine_ls_weighting_details 'calc w=1/[\s^2^(Fo^2^)+(0.0422P)^2^+0.0000P] where P=(Fo^2^+2Fc^2^)/3'
_refine_ls_weighting_scheme calc
_refine_ls_wR_factor_gt 0.0795
_refine_ls_wR_factor_ref 0.0978
_reflns_number_gt 1231
_reflns_number_total 2488
_reflns_threshold_expression >2sigma(I)
_cod_data_source_file ws5050.cif
_cod_data_source_block k1masc
_cod_depositor_comments
;
 Marking attached hydrogen atoms.

 Antanas Vaitkus,
 2017-11-23
;
_cod_original_sg_symbol_H-M Pbcm
_cod_original_formula_sum 'H20 Br5 Cs2 Eu O10'
_cod_database_code 2102807

loop_
_symmetry_equiv_pos_as_xyz
'x, y, z'
'-x, -y, z+1/2'
'x, -y+1/2, -z'
'-x, y+1/2, -z+1/2'
'-x, -y, -z'
'x, y, -z-1/2'
'-x, y-1/2, z'
'x, -y-1/2, z-1/2'

loop_
_atom_site_type_symbol
_atom_site_label
_atom_site_fract_x
_atom_site_fract_y
_atom_site_fract_z
_atom_site_U_iso_or_equiv
_atom_site_adp_type
_atom_site_calc_flag
_atom_site_refinement_flags
_atom_site_occupancy
_atom_site_attached_hydrogens
Eu Eu1 0.23989(9) 0.2500 0.0000 0.0292(2) Uani d S 1 0
Cs Cs1 0.41836(12) 0.03121(7) 0.2500 0.0489(3) Uani d S 1 0
Cs Cs2 0.11226(15) -0.24547(7) 0.2500 0.0620(4) Uani d S 1 0
Br Br1 0.24890(14) -0.09782(8) 0.10548(5) 0.0435(3) Uani d . 1 0
Br Br2 0.75601(12) 0.06956(8) 0.37473(5) 0.0438(3) Uani d . 1 0
Br Br3 0.6226(2) -0.20532(13) 0.2500 0.0610(5) Uani d S 1 0
O O1 -0.0682(11) 0.2500 0.0000 0.046(3) Uani d S 1 2
O O2 0.0248(13) -0.0006(9) 0.2500 0.083(4) Uani d S 1 2
O O3 0.3990(8) 0.1009(4) -0.0257(3) 0.0453(19) Uani d . 1 2
O O4 0.1381(8) 0.1810(5) -0.1089(3) 0.054(2) Uani d . 1 2
O O5 0.4511(9) 0.2163(5) 0.0862(3) 0.064(2) Uani d . 1 2
O O6 0.1232(9) 0.1100(5) 0.0540(4) 0.072(3) Uani d . 1 2

loop_
_atom_site_aniso_label
_atom_site_aniso_U_11
_atom_site_aniso_U_22
_atom_site_aniso_U_33
_atom_site_aniso_U_12
_atom_site_aniso_U_13
_atom_site_aniso_U_23
Eu1 0.0258(4) 0.0288(4) 0.0330(4) 0.000 0.000 -0.0013(3)
Cs1 0.0456(6) 0.0503(7) 0.0509(7) -0.0072(5) 0.000 0.000
Cs2 0.0848(9) 0.0506(7) 0.0505(7) 0.0070(7) 0.000 0.000
Br1 0.0365(6) 0.0461(7) 0.0479(7) -0.0009(6) 0.0008(6) -0.0023(6)
Br2 0.0369(6) 0.0463(7) 0.0481(7) 0.0018(6) -0.0007(6) 0.0041(5)
Br3 0.0771(13) 0.0603(11) 0.0456(11) 0.0103(10) 0.000 0.000
O1 0.026(5) 0.046(6) 0.066(7) 0.000 0.000 0.005(5)
O2 0.064(8) 0.137(11) 0.048(7) 0.033(8) 0.000 0.000
O3 0.036(4) 0.038(4) 0.062(5) 0.002(4) 0.009(4) -0.007(3)
O4 0.047(5) 0.067(5) 0.047(5) -0.016(4) -0.008(3) -0.011(4)
O5 0.062(5) 0.059(5) 0.069(6) 0.021(4) -0.045(4) -0.015(4)
O6 0.054(5) 0.051(5) 0.110(7) 0.006(4) 0.033(5) 0.036(5)

loop_
_atom_type_symbol
_atom_type_description
_atom_type_scat_dispersion_real
_atom_type_scat_dispersion_imag
_atom_type_scat_source
Cs Cs -0.3680 2.1192 'International Tables Vol C Tables 4.2.6.8 and 6.1.1.4'
Eu Eu -0.1578 3.6682 'International Tables Vol C Tables 4.2.6.8 and 6.1.1.4'
Br Br -0.2901 2.4595 'International Tables Vol C Tables 4.2.6.8 and 6.1.1.4'
O O 0.0106 0.0060 'International Tables Vol C Tables 4.2.6.8 and 6.1.1.4'
H H 0.0000 0.0000 'International Tables Vol C Tables 4.2.6.8 and 6.1.1.4'

loop_
_geom_angle_atom_site_label_1
_geom_angle_atom_site_label_2
_geom_angle_atom_site_label_3
_geom_angle_site_symmetry_1
_geom_angle_site_symmetry_3
_geom_angle
O6 Eu1 O6 3 . 134.3(3)
O6 Eu1 O5 3 . 136.9(2)
O6 Eu1 O5 . . 79.1(3)
O6 Eu1 O5 3 3 79.1(3)
O6 Eu1 O5 . 3 136.9(2)
O5 Eu1 O5 . 3 91.7(4)
O6 Eu1 O4 3 . 79.2(2)
O6 Eu1 O4 . . 86.1(3)
O5 Eu1 O4 . . 138.5(2)
O5 Eu1 O4 3 . 73.2(2)
O6 Eu1 O4 3 3 86.1(3)
O6 Eu1 O4 . 3 79.2(2)
O5 Eu1 O4 . 3 73.2(2)
O5 Eu1 O4 3 3 138.5(2)
O4 Eu1 O4 . 3 141.4(3)
O6 Eu1 O1 3 . 67.13(17)
O6 Eu1 O1 . . 67.13(17)
O5 Eu1 O1 . . 134.13(19)
O5 Eu1 O1 3 . 134.13(19)
O4 Eu1 O1 . . 70.70(15)
O4 Eu1 O1 3 . 70.70(15)
O6 Eu1 O3 3 3 67.1(2)
O6 Eu1 O3 . 3 142.0(3)
O5 Eu1 O3 . 3 70.5(2)
O5 Eu1 O3 3 3 67.7(2)
O4 Eu1 O3 . 3 131.9(2)
O4 Eu1 O3 3 3 70.8(2)
O1 Eu1 O3 . 3 120.82(14)
O6 Eu1 O3 3 . 142.0(3)
O6 Eu1 O3 . . 67.1(2)
O5 Eu1 O3 . . 67.7(2)
O5 Eu1 O3 3 . 70.5(2)
O4 Eu1 O3 . . 70.8(2)
O4 Eu1 O3 3 . 131.9(2)
O1 Eu1 O3 . . 120.82(14)
O3 Eu1 O3 3 . 118.4(3)
O2 Cs1 Br1 . . 63.74(11)
O2 Cs1 Br1 . 6_556 63.74(11)
Br1 Cs1 Br1 . 6_556 102.63(4)
O2 Cs1 Br2 . . 138.53(2)
Br1 Cs1 Br2 . . 149.97(4)
Br1 Cs1 Br2 6_556 . 80.44(3)
O2 Cs1 Br2 . 6_556 138.53(2)
Br1 Cs1 Br2 . 6_556 80.44(3)
Br1 Cs1 Br2 6_556 6_556 149.97(4)
Br2 Cs1 Br2 . 6_556 82.75(4)
O2 Cs1 Br3 . . 108.4(2)
Br1 Cs1 Br3 . . 73.78(3)
Br1 Cs1 Br3 6_556 . 73.78(3)
Br2 Cs1 Br3 . . 78.64(3)
Br2 Cs1 Br3 6_556 . 78.64(3)
O2 Cs1 Br3 . 7_665 92.9(2)
Br1 Cs1 Br3 . 7_665 117.60(3)
Br1 Cs1 Br3 6_556 7_665 117.60(3)
Br2 Cs1 Br3 . 7_665 85.45(3)
Br2 Cs1 Br3 6_556 7_665 85.45(3)
Br3 Cs1 Br3 . 7_665 158.71(3)
O2 Cs1 Cs2 . . 49.5(2)
Br1 Cs1 Cs2 . . 51.46(2)
Br1 Cs1 Cs2 6_556 . 51.46(2)
Br2 Cs1 Cs2 . . 121.18(3)
Br2 Cs1 Cs2 6_556 . 121.18(3)
Br3 Cs1 Cs2 . . 58.85(4)
Br3 Cs1 Cs2 7_665 . 142.44(4)
O2 Cs1 Cs2 . 7_665 148.4(2)
Br1 Cs1 Cs2 . 7_665 127.46(2)
Br1 Cs1 Cs2 6_556 7_665 127.46(2)
Br2 Cs1 Cs2 . 7_665 48.71(2)
Br2 Cs1 Cs2 6_556 7_665 48.71(2)
Br3 Cs1 Cs2 . 7_665 103.22(4)
Br3 Cs1 Cs2 7_665 7_665 55.49(4)
Cs2 Cs1 Cs2 . 7_665 162.07(3)
O2 Cs1 Cs2 . 7_565 44.2(2)
Br1 Cs1 Cs2 . 7_565 89.47(3)
Br1 Cs1 Cs2 6_556 7_565 89.47(3)
Br2 Cs1 Cs2 . 7_565 120.54(3)
Br2 Cs1 Cs2 6_556 7_565 120.54(3)
Br3 Cs1 Cs2 . 7_565 152.60(4)
Br3 Cs1 Cs2 7_665 7_565 48.69(3)
Cs2 Cs1 Cs2 . 7_565 93.75(3)
Cs2 Cs1 Cs2 7_665 7_565 104.18(3)
O2 Cs2 O4 . 5 68.60(15)
O2 Cs2 O4 . 2 68.60(15)
O4 Cs2 O4 5 2 102.7(2)
O2 Cs2 Br1 . 6_556 60.57(9)
O4 Cs2 Br1 5 6_556 128.92(12)
O4 Cs2 Br1 2 6_556 54.94(11)
O2 Cs2 Br1 . . 60.57(9)
O4 Cs2 Br1 5 . 54.94(11)
O4 Cs2 Br1 2 . 128.92(12)
Br1 Cs2 Br1 6_556 . 100.73(5)
O2 Cs2 Br2 . 4_645 137.79(4)
O4 Cs2 Br2 5 4_645 80.09(11)
O4 Cs2 Br2 2 4_645 148.67(12)
Br1 Cs2 Br2 6_556 4_645 144.43(4)
Br1 Cs2 Br2 . 4_645 78.53(3)
O2 Cs2 Br2 . 7_655 137.79(4)
O4 Cs2 Br2 5 7_655 148.67(12)
O4 Cs2 Br2 2 7_655 80.09(11)
Br1 Cs2 Br2 6_556 7_655 78.53(3)
Br1 Cs2 Br2 . 7_655 144.43(4)
Br2 Cs2 Br2 4_645 7_655 82.17(4)
O2 Cs2 O2 . 7 151.24(4)
O4 Cs2 O2 5 7 94.35(16)
O4 Cs2 O2 2 7 94.35(16)
Br1 Cs2 O2 6_556 7 128.79(3)
Br1 Cs2 O2 . 7 128.79(3)
Br2 Cs2 O2 4_645 7 54.39(10)
Br2 Cs2 O2 7_655 7 54.39(10)
O2 Cs2 Br3 . 1_455 70.28(18)
O4 Cs2 Br3 5 1_455 53.09(11)
O4 Cs2 Br3 2 1_455 53.09(11)
Br1 Cs2 Br3 6_556 1_455 102.54(3)
Br1 Cs2 Br3 . 1_455 102.54(3)
Br2 Cs2 Br3 4_645 1_455 112.41(3)
Br2 Cs2 Br3 7_655 1_455 112.41(3)
O2 Cs2 Br3 7 1_455 80.95(17)
O2 Cs2 Br3 . . 93.81(18)
O4 Cs2 Br3 5 . 122.02(11)
O4 Cs2 Br3 2 . 122.02(11)
Br1 Cs2 Br3 6_556 . 68.09(3)
Br1 Cs2 Br3 . . 68.09(3)
Br2 Cs2 Br3 4_645 . 79.14(3)
Br2 Cs2 Br3 7_655 . 79.14(3)
O2 Cs2 Br3 7 . 114.96(17)
Br3 Cs2 Br3 1_455 . 164.09(6)
O2 Cs2 Cs1 . . 44.06(18)
O4 Cs2 Cs1 5 . 95.19(11)
O4 Cs2 Cs1 2 . 95.19(11)
Br1 Cs2 Cs1 6_556 . 50.51(2)
Br1 Cs2 Cs1 . . 50.51(2)
Br2 Cs2 Cs1 4_645 . 115.81(3)
Br2 Cs2 Cs1 7_655 . 115.81(3)
O2 Cs2 Cs1 7 . 164.71(17)
Br3 Cs2 Cs1 1_455 . 114.34(4)
Br3 Cs2 Cs1 . . 49.75(3)
O2 Cs2 Cs1 . 7_655 141.21(18)
O4 Cs2 Cs1 5 7_655 127.02(11)
O4 Cs2 Cs1 2 7_655 127.02(11)
Br1 Cs2 Cs1 6_556 7_655 97.37(3)
Br1 Cs2 Cs1 . 7_655 97.37(3)
Br2 Cs2 Cs1 4_645 7_655 48.34(2)
Br2 Cs2 Cs1 7_655 7_655 48.34(2)
O2 Cs2 Cs1 7 7_655 67.55(17)
Br3 Cs2 Cs1 1_455 7_655 148.50(4)
Br3 Cs2 Cs1 . 7_655 47.41(3)
Cs1 Cs2 Cs1 . 7_655 97.16(3)
Cs1 Br1 Cs2 . . 78.03(3)
Cs1 Br2 Cs2 . 7_665 82.95(3)
Cs1 Br3 Cs1 . 7_655 148.50(6)
Cs1 Br3 Cs2 . 1_655 124.51(5)
Cs1 Br3 Cs2 7_655 1_655 86.98(4)
Cs1 Br3 Cs2 . . 71.40(4)
Cs1 Br3 Cs2 7_655 . 77.10(4)
Cs2 Br3 Cs2 1_655 . 164.09(6)
Cs1 O2 Cs2 . . 86.4(2)
Cs1 O2 Cs2 . 7_565 99.1(3)
Cs2 O2 Cs2 . 7_565 174.4(3)
Eu1 O4 Cs2 . 5 139.5(3)

loop_
_geom_bond_atom_site_label_1
_geom_bond_atom_site_label_2
_geom_bond_site_symmetry_2
_geom_bond_distance
Eu1 O6 3 2.416(7)
Eu1 O6 . 2.416(7)
Eu1 O5 . 2.440(6)
Eu1 O5 3 2.440(6)
Eu1 O4 . 2.479(6)
Eu1 O4 3 2.479(6)
Eu1 O1 . 2.479(9)
Eu1 O3 3 2.500(6)
Eu1 O3 . 2.500(6)
Cs1 O2 . 3.198(11)
Cs1 Br1 . 3.6209(13)
Cs1 Br1 6_556 3.6209(13)
Cs1 Br2 . 3.6908(13)
Cs1 Br2 6_556 3.6908(13)
Cs1 Br3 . 3.696(2)
Cs1 Br3 7_665 3.703(2)
Cs1 Cs2 . 4.5899(16)
Cs1 Cs2 7_665 4.9029(17)
Cs1 Cs2 7_565 5.2919(18)
Cs2 O2 . 3.499(12)
Cs2 O4 5 3.534(7)
Cs2 O4 2 3.534(7)
Cs2 Br1 6_556 3.6701(13)
Cs2 Br1 . 3.6701(13)
Cs2 Br2 4_645 3.7121(13)
Cs2 Br2 7_655 3.7121(13)
Cs2 O2 7 3.738(12)
Cs2 Br3 1_455 3.981(2)
Cs2 Br3 . 4.145(2)
Cs2 Cs1 7_655 4.9029(17)
Br2 Cs2 7_665 3.7121(13)
Br3 Cs1 7_655 3.703(2)
Br3 Cs2 1_655 3.981(2)
O2 Cs2 7_565 3.738(12)
O4 Cs2 5 3.534(7)

loop_
_geom_torsion_atom_site_label_1
_geom_torsion_atom_site_label_2
_geom_torsion_atom_site_label_3
_geom_torsion_atom_site_label_4
_geom_torsion_site_symmetry_1
_geom_torsion_site_symmetry_4
_geom_torsion
Br1 Cs1 Cs2 O2 . . -86.33(3)
Br1 Cs1 Cs2 O2 6_556 . 86.33(3)
Br2 Cs1 Cs2 O2 . . 129.41(3)
Br2 Cs1 Cs2 O2 6_556 . -129.41(3)
Br3 Cs1 Cs2 O2 . . 180.0
Br3 Cs1 Cs2 O2 7_665 . 0.0
Cs2 Cs1 Cs2 O2 7_665 . 180.0
Cs2 Cs1 Cs2 O2 7_565 . 0.0
O2 Cs1 Cs2 O4 . 5 51.63(11)
Br1 Cs1 Cs2 O4 . 5 -34.70(11)
Br1 Cs1 Cs2 O4 6_556 5 137.96(12)
Br2 Cs1 Cs2 O4 . 5 -178.96(11)
Br2 Cs1 Cs2 O4 6_556 5 -77.78(12)
Br3 Cs1 Cs2 O4 . 5 -128.37(11)
Br3 Cs1 Cs2 O4 7_665 5 51.63(11)
Cs2 Cs1 Cs2 O4 7_665 5 -128.37(11)
Cs2 Cs1 Cs2 O4 7_565 5 51.63(11)
O2 Cs1 Cs2 O4 . 2 -51.63(11)
Br1 Cs1 Cs2 O4 . 2 -137.96(12)
Br1 Cs1 Cs2 O4 6_556 2 34.70(11)
Br2 Cs1 Cs2 O4 . 2 77.78(11)
Br2 Cs1 Cs2 O4 6_556 2 178.96(11)
Br3 Cs1 Cs2 O4 . 2 128.37(11)
Br3 Cs1 Cs2 O4 7_665 2 -51.63(11)
Cs2 Cs1 Cs2 O4 7_665 2 128.37(11)
Cs2 Cs1 Cs2 O4 7_565 2 -51.63(11)
O2 Cs1 Cs2 Br1 . 6_556 -86.33(3)
Br1 Cs1 Cs2 Br1 . 6_556 -172.66(6)
Br2 Cs1 Cs2 Br1 . 6_556 43.08(4)
Br2 Cs1 Cs2 Br1 6_556 6_556 144.26(4)
Br3 Cs1 Cs2 Br1 . 6_556 93.67(3)
Br3 Cs1 Cs2 Br1 7_665 6_556 -86.33(3)
Cs2 Cs1 Cs2 Br1 7_665 6_556 93.67(3)
Cs2 Cs1 Cs2 Br1 7_565 6_556 -86.33(3)
O2 Cs1 Cs2 Br1 . . 86.33(3)
Br1 Cs1 Cs2 Br1 6_556 . 172.66(6)
Br2 Cs1 Cs2 Br1 . . -144.26(4)
Br2 Cs1 Cs2 Br1 6_556 . -43.08(4)
Br3 Cs1 Cs2 Br1 . . -93.67(3)
Br3 Cs1 Cs2 Br1 7_665 . 86.33(3)
Cs2 Cs1 Cs2 Br1 7_665 . -93.67(3)
Cs2 Cs1 Cs2 Br1 7_565 . 86.33(3)
O2 Cs1 Cs2 Br2 . 4_645 133.11(3)
Br1 Cs1 Cs2 Br2 . 4_645 46.79(4)
Br1 Cs1 Cs2 Br2 6_556 4_645 -140.56(4)
Br2 Cs1 Cs2 Br2 . 4_645 -97.47(4)
Br2 Cs1 Cs2 Br2 6_556 4_645 3.70(4)
Br3 Cs1 Cs2 Br2 . 4_645 -46.89(3)
Br3 Cs1 Cs2 Br2 7_665 4_645 133.11(3)
Cs2 Cs1 Cs2 Br2 7_665 4_645 -46.89(3)
Cs2 Cs1 Cs2 Br2 7_565 4_645 133.11(3)
O2 Cs1 Cs2 Br2 . 7_655 -133.11(3)
Br1 Cs1 Cs2 Br2 . 7_655 140.56(4)
Br1 Cs1 Cs2 Br2 6_556 7_655 -46.79(4)
Br2 Cs1 Cs2 Br2 . 7_655 -3.70(4)
Br2 Cs1 Cs2 Br2 6_556 7_655 97.47(4)
Br3 Cs1 Cs2 Br2 . 7_655 46.89(3)
Br3 Cs1 Cs2 Br2 7_665 7_655 -133.11(3)
Cs2 Cs1 Cs2 Br2 7_665 7_655 46.89(3)
Cs2 Cs1 Cs2 Br2 7_565 7_655 -133.11(3)
O2 Cs1 Cs2 O2 . 7 180.0
Br1 Cs1 Cs2 O2 . 7 93.67(3)
Br1 Cs1 Cs2 O2 6_556 7 -93.67(3)
Br2 Cs1 Cs2 O2 . 7 -50.59(3)
Br2 Cs1 Cs2 O2 6_556 7 50.59(3)
Br3 Cs1 Cs2 O2 . 7 0.0
Br3 Cs1 Cs2 O2 7_665 7 180.0
Cs2 Cs1 Cs2 O2 7_665 7 0.0
Cs2 Cs1 Cs2 O2 7_565 7 180.0
O2 Cs1 Cs2 Br3 . 1_455 0.0
Br1 Cs1 Cs2 Br3 . 1_455 -86.33(3)
Br1 Cs1 Cs2 Br3 6_556 1_455 86.33(3)
Br2 Cs1 Cs2 Br3 . 1_455 129.41(3)
Br2 Cs1 Cs2 Br3 6_556 1_455 -129.41(3)
Br3 Cs1 Cs2 Br3 . 1_455 180.0
Br3 Cs1 Cs2 Br3 7_665 1_455 0.0
Cs2 Cs1 Cs2 Br3 7_665 1_455 180.0
Cs2 Cs1 Cs2 Br3 7_565 1_455 0.0
O2 Cs1 Cs2 Br3 . . 180.0
Br1 Cs1 Cs2 Br3 . . 93.67(3)
Br1 Cs1 Cs2 Br3 6_556 . -93.67(3)
Br2 Cs1 Cs2 Br3 . . -50.59(3)
Br2 Cs1 Cs2 Br3 6_556 . 50.59(3)
Br3 Cs1 Cs2 Br3 7_665 . 180.0
Cs2 Cs1 Cs2 Br3 7_665 . 0.0
Cs2 Cs1 Cs2 Br3 7_565 . 180.0
O2 Cs1 Cs2 Cs1 . 7_655 180.0
Br1 Cs1 Cs2 Cs1 . 7_655 93.67(3)
Br1 Cs1 Cs2 Cs1 6_556 7_655 -93.67(3)
Br2 Cs1 Cs2 Cs1 . 7_655 -50.59(3)
Br2 Cs1 Cs2 Cs1 6_556 7_655 50.59(3)
Br3 Cs1 Cs2 Cs1 . 7_655 0.0
Br3 Cs1 Cs2 Cs1 7_665 7_655 180.0
Cs2 Cs1 Cs2 Cs1 7_665 7_655 0.0
Cs2 Cs1 Cs2 Cs1 7_565 7_655 180.0
O2 Cs1 Br1 Cs2 . . -57.8(2)
Br1 Cs1 Br1 Cs2 6_556 . -5.88(4)
Br2 Cs1 Br1 Cs2 . . 86.84(7)
Br2 Cs1 Br1 Cs2 6_556 . 143.66(3)
Br3 Cs1 Br1 Cs2 . . 62.81(4)
Br3 Cs1 Br1 Cs2 7_665 . -136.65(4)
Cs2 Cs1 Br1 Cs2 7_665 . 157.23(4)
Cs2 Cs1 Br1 Cs2 7_565 . -95.22(2)
O2 Cs2 Br1 Cs1 . . 52.83(18)
O4 Cs2 Br1 Cs1 5 . 136.17(14)
O4 Cs2 Br1 Cs1 2 . 59.01(15)
Br1 Cs2 Br1 Cs1 6_556 . 5.76(4)
Br2 Cs2 Br1 Cs1 4_645 . -137.97(4)
Br2 Cs2 Br1 Cs1 7_655 . -79.48(6)
O2 Cs2 Br1 Cs1 7 . -160.3(2)
Br3 Cs2 Br1 Cs1 1_455 . 111.34(4)
Br3 Cs2 Br1 Cs1 . . -55.18(3)
Cs1 Cs2 Br1 Cs1 7_655 . -93.22(3)
O2 Cs1 Br2 Cs2 . 7_665 -135.9(3)
Br1 Cs1 Br2 Cs2 . 7_665 95.63(6)
Br1 Cs1 Br2 Cs2 6_556 7_665 -165.65(3)
Br2 Cs1 Br2 Cs2 6_556 7_665 39.33(3)
Br3 Cs1 Br2 Cs2 . 7_665 119.13(3)
Br3 Cs1 Br2 Cs2 7_665 7_665 -46.65(3)
Cs2 Cs1 Br2 Cs2 . 7_665 161.54(3)
Cs2 Cs1 Br2 Cs2 7_565 7_665 -81.98(3)
O2 Cs1 Br3 Cs1 . 7_655 0.0
Br1 Cs1 Br3 Cs1 . 7_655 -54.39(2)
Br1 Cs1 Br3 Cs1 6_556 7_655 54.39(2)
Br2 Cs1 Br3 Cs1 . 7_655 137.609(19)
Br2 Cs1 Br3 Cs1 6_556 7_655 -137.609(19)
Br3 Cs1 Br3 Cs1 7_665 7_655 180.0
Cs2 Cs1 Br3 Cs1 . 7_655 0.0
Cs2 Cs1 Br3 Cs1 7_665 7_655 180.0
Cs2 Cs1 Br3 Cs1 7_565 7_655 0.0
O2 Cs1 Br3 Cs2 . 1_655 180.0
Br1 Cs1 Br3 Cs2 . 1_655 125.61(2)
Br1 Cs1 Br3 Cs2 6_556 1_655 -125.61(2)
Br2 Cs1 Br3 Cs2 . 1_655 -42.391(19)
Br2 Cs1 Br3 Cs2 6_556 1_655 42.391(19)
Br3 Cs1 Br3 Cs2 7_665 1_655 0.0
Cs2 Cs1 Br3 Cs2 . 1_655 180.0
Cs2 Cs1 Br3 Cs2 7_665 1_655 0.0
Cs2 Cs1 Br3 Cs2 7_565 1_655 180.0
O2 Cs1 Br3 Cs2 . . 0.0
Br1 Cs1 Br3 Cs2 . . -54.39(2)
Br1 Cs1 Br3 Cs2 6_556 . 54.39(2)
Br2 Cs1 Br3 Cs2 . . 137.609(19)
Br2 Cs1 Br3 Cs2 6_556 . -137.609(19)
Br3 Cs1 Br3 Cs2 7_665 . 180.0
Cs2 Cs1 Br3 Cs2 7_665 . 180.0
Cs2 Cs1 Br3 Cs2 7_565 . 0.0
O2 Cs2 Br3 Cs1 . . 0.0
O4 Cs2 Br3 Cs1 5 . 67.06(13)
O4 Cs2 Br3 Cs1 2 . -67.06(13)
Br1 Cs2 Br3 Cs1 6_556 . -56.11(2)
Br1 Cs2 Br3 Cs1 . . 56.11(2)
Br2 Cs2 Br3 Cs1 4_645 . 138.00(2)
Br2 Cs2 Br3 Cs1 7_655 . -138.00(2)
O2 Cs2 Br3 Cs1 7 . 180.0
Br3 Cs2 Br3 Cs1 1_455 . 0.0
Cs1 Cs2 Br3 Cs1 7_655 . 180.0
O2 Cs2 Br3 Cs1 . 7_655 180.0
O4 Cs2 Br3 Cs1 5 7_655 -112.94(13)
O4 Cs2 Br3 Cs1 2 7_655 112.94(13)
Br1 Cs2 Br3 Cs1 6_556 7_655 123.89(2)
Br1 Cs2 Br3 Cs1 . 7_655 -123.89(2)
Br2 Cs2 Br3 Cs1 4_645 7_655 -42.00(2)
Br2 Cs2 Br3 Cs1 7_655 7_655 42.00(2)
O2 Cs2 Br3 Cs1 7 7_655 0.0
Br3 Cs2 Br3 Cs1 1_455 7_655 180.0
Cs1 Cs2 Br3 Cs1 . 7_655 180.0
O2 Cs2 Br3 Cs2 . 1_655 180.0
O4 Cs2 Br3 Cs2 5 1_655 -112.94(13)
O4 Cs2 Br3 Cs2 2 1_655 112.94(13)
Br1 Cs2 Br3 Cs2 6_556 1_655 123.89(2)
Br1 Cs2 Br3 Cs2 . 1_655 -123.89(2)
Br2 Cs2 Br3 Cs2 4_645 1_655 -42.00(2)
Br2 Cs2 Br3 Cs2 7_655 1_655 42.00(2)
O2 Cs2 Br3 Cs2 7 1_655 0.0
Br3 Cs2 Br3 Cs2 1_455 1_655 180.0
Cs1 Cs2 Br3 Cs2 . 1_655 180.0
Cs1 Cs2 Br3 Cs2 7_655 1_655 0.0
Br1 Cs1 O2 Cs2 . . 60.51(10)
Br1 Cs1 O2 Cs2 6_556 . -60.51(10)
Br2 Cs1 O2 Cs2 . . -93.6(3)
Br2 Cs1 O2 Cs2 6_556 . 93.6(3)
Br3 Cs1 O2 Cs2 . . 0.0
Br3 Cs1 O2 Cs2 7_665 . 180.0
Cs2 Cs1 O2 Cs2 7_665 . 180.0
Cs2 Cs1 O2 Cs2 7_565 . 180.0
Br1 Cs1 O2 Cs2 . 7_565 -119.49(10)
Br1 Cs1 O2 Cs2 6_556 7_565 119.49(10)
Br2 Cs1 O2 Cs2 . 7_565 86.4(3)
Br2 Cs1 O2 Cs2 6_556 7_565 -86.4(3)
Br3 Cs1 O2 Cs2 . 7_565 180.0
Br3 Cs1 O2 Cs2 7_665 7_565 0.0
Cs2 Cs1 O2 Cs2 . 7_565 180.0
Cs2 Cs1 O2 Cs2 7_665 7_565 0.0
O4 Cs2 O2 Cs1 5 . -123.00(13)
O4 Cs2 O2 Cs1 2 . 123.00(13)
Br1 Cs2 O2 Cs1 6_556 . 62.16(9)
Br1 Cs2 O2 Cs1 . . -62.16(9)
Br2 Cs2 O2 Cs1 4_645 . -78.0(2)
Br2 Cs2 O2 Cs1 7_655 . 78.0(2)
O2 Cs2 O2 Cs1 7 . 180.0
Br3 Cs2 O2 Cs1 1_455 . 180.0
Br3 Cs2 O2 Cs1 . . 0.0
Cs1 Cs2 O2 Cs1 7_655 . 0.0
O4 Cs2 O2 Cs2 5 7_565 57.00(13)
O4 Cs2 O2 Cs2 2 7_565 -57.00(13)
Br1 Cs2 O2 Cs2 6_556 7_565 -117.84(9)
Br1 Cs2 O2 Cs2 . 7_565 117.84(9)
Br2 Cs2 O2 Cs2 4_645 7_565 102.0(2)
Br2 Cs2 O2 Cs2 7_655 7_565 -102.0(2)
O2 Cs2 O2 Cs2 7 7_565 0.0
Br3 Cs2 O2 Cs2 1_455 7_565 0.0
Br3 Cs2 O2 Cs2 . 7_565 180.0
Cs1 Cs2 O2 Cs2 . 7_565 180.0
Cs1 Cs2 O2 Cs2 7_655 7_565 180.0
O6 Eu1 O4 Cs2 3 5 -10.7(4)
O6 Eu1 O4 Cs2 . 5 125.8(4)
O5 Eu1 O4 Cs2 . 5 -165.5(3)
O5 Eu1 O4 Cs2 3 5 -92.5(4)
O4 Eu1 O4 Cs2 3 5 58.7(3)
O1 Eu1 O4 Cs2 . 5 58.7(3)
O3 Eu1 O4 Cs2 3 5 -55.9(5)
O3 Eu1 O4 Cs2 . 5 -167.2(4)
